data_4128381
loop_
_publ_author_name
'Dolgopolova, Ekaterina A.'
'Galitskiy, Vladimir A.'
'Martin, Corey R.'
'Gregory, Haley N.'
'Yarbrough, Brandon J.'
'Rice, Allison M.'
'Berseneva, Anna A.'
'Ejegbavwo, Otega A.'
'Stephenson, Kenneth S.'
'Kittikhunnatham, Preecha'
'Karakalos, Stavros G.'
'Smith, Mark D.'
'Greytak, Andrew B.'
'Garashchuk, Sophya'
'Shustova, Natalia B.'

_publ_section_title
;
 Connecting Wires: Photoinduced Electronic Structure Modulation in
 Metal-Organic Frameworks.
;
_journal_issue 13
_journal_name_full 'Journal of the American Chemical Society'
_journal_page_first 5350
_journal_page_last 5358
_journal_paper_doi 10.1021/jacs.8b13853
_journal_volume 141
_journal_year 2019
_chemical_formula_moiety 'C50 H28 Br2 N2 O8 Zn2'
_chemical_formula_sum 'C51 H28 Br2 N2 O9 Zn2'
_chemical_formula_weight 1103.31
_space_group_crystal_system orthorhombic
_space_group_IT_number 47
_space_group_name_Hall '-P 2 2'
_space_group_name_H-M_alt 'P m m m'
_atom_sites_solution_hydrogens mixed
_atom_sites_solution_primary dual
_audit_creation_date 2018-11-16
_audit_creation_method
;
Olex2 1.2
(compiled 2018.05.29 svn.r3508 for OlexSys, GUI svn.r5506)
;
_audit_update_record
;
2018-12-02 deposited with the CCDC.
2018-12-02 downloaded from the CCDC.
;
_cell_angle_alpha 90
_cell_angle_beta 90
_cell_angle_gamma 90
_cell_formula_units_Z 1
_cell_length_a 11.4319(4)
_cell_length_b 15.7328(6)
_cell_length_c 18.3308(7)
_cell_measurement_reflns_used 9759
_cell_measurement_temperature 301(2)
_cell_measurement_theta_max 25.003
_cell_measurement_theta_min 2.202
_cell_volume 3296.9(2)
_computing_cell_refinement 'SAINT+ Ver. 8.38A (Bruker-AXS, 2016)'
_computing_data_collection 'Bruker APEX3 v2016.5-0 (Bruker, 2016)'
_computing_data_reduction 'SAINT+ Ver. 8.38A (Bruker-AXS, 2016)'
_computing_molecular_graphics 'Olex2 (Dolomanov et al., 2009)'
_computing_publication_material 'Olex2 (Dolomanov et al., 2009)'
_computing_structure_refinement 'XL (Sheldrick, 2008)'
_computing_structure_solution 'ShelXT (Sheldrick, 2015)'
_diffrn_ambient_temperature 301(2)
_diffrn_detector 'Bruker PHOTON-100 area detector'
_diffrn_detector_area_resol_mean 10.4
_diffrn_detector_type 'CMOS area detector'
_diffrn_measured_fraction_theta_full 0.998
_diffrn_measured_fraction_theta_max 0.997
_diffrn_measurement_device 'three-circle diffractometer'
_diffrn_measurement_device_type 'Bruker D8 QUEST'
_diffrn_measurement_method '\w and \f scans'
_diffrn_radiation_monochromator 'mirror optics'
_diffrn_radiation_probe x-ray
_diffrn_radiation_type MoK\a
_diffrn_radiation_wavelength 0.71073
_diffrn_reflns_av_R_equivalents 0.0572
_diffrn_reflns_av_unetI/netI 0.0162
_diffrn_reflns_Laue_measured_fraction_full 0.998
_diffrn_reflns_Laue_measured_fraction_max 0.997
_diffrn_reflns_limit_h_max 13
_diffrn_reflns_limit_h_min -13
_diffrn_reflns_limit_k_max 18
_diffrn_reflns_limit_k_min -18
_diffrn_reflns_limit_l_max 21
_diffrn_reflns_limit_l_min -21
_diffrn_reflns_number 77991
_diffrn_reflns_point_group_measured_fraction_full 0.998
_diffrn_reflns_point_group_measured_fraction_max 0.997
_diffrn_reflns_theta_full 25.105
_diffrn_reflns_theta_max 25.105
_diffrn_reflns_theta_min 1.294
_diffrn_source 'microfocus sealed X-ray tube'
_diffrn_source_type 'Incoatec I\ms'
_diffrn_standards_number 0
_exptl_absorpt_coefficient_mu 0.990
_exptl_absorpt_correction_T_max 0.6193
_exptl_absorpt_correction_T_min 0.4877
_exptl_absorpt_correction_type multi-scan
_exptl_absorpt_process_details
;
SADABS-2016/2 (Bruker,2016/2) was used for absorption correction.
wR2(int) was 0.1005 before and 0.0649 after correction.
The Ratio of minimum to maximum transmission is 0.7875.
The \l/2 correction factor is Not present.
;
_exptl_crystal_colour colourless
_exptl_crystal_colour_primary colourless
_exptl_crystal_density_diffrn 0.556
_exptl_crystal_description plate
_exptl_crystal_F_000 550
_exptl_crystal_size_max 0.52
_exptl_crystal_size_mid 0.44
_exptl_crystal_size_min 0.38
_refine_diff_density_max 0.631
_refine_diff_density_min -0.666
_refine_diff_density_rms 0.090
_refine_ls_extinction_coef 0.020(2)
_refine_ls_extinction_expression Fc^*^=kFc[1+0.001xFc^2^\l^3^/sin(2\q)]^-1/4^
_refine_ls_extinction_method 'SHELXL-2018/3 (Sheldrick 2018)'
_refine_ls_goodness_of_fit_ref 1.124
_refine_ls_hydrogen_treatment constr
_refine_ls_matrix_type full
_refine_ls_number_parameters 103
_refine_ls_number_reflns 3319
_refine_ls_number_restraints 233
_refine_ls_restrained_S_all 1.085
_refine_ls_R_factor_all 0.0548
_refine_ls_R_factor_gt 0.0495
_refine_ls_shift/su_max 0.000
_refine_ls_shift/su_mean 0.000
_refine_ls_structure_factor_coef Fsqd
_refine_ls_weighting_details 'w=1/[\s^2^(Fo^2^)+(0.0999P)^2^+1.2959P] where P=(Fo^2^+2Fc^2^)/3'
_refine_ls_weighting_scheme calc
_refine_ls_wR_factor_gt 0.1469
_refine_ls_wR_factor_ref 0.1543
_reflns_Friedel_coverage 0.000
_reflns_number_gt 2938
_reflns_number_total 3319
_reflns_threshold_expression 'I > 2\s(I)'
_cod_data_source_file ja8b13853_si_003.cif
_cod_data_source_block ead391rt_sq
_cod_depositor_comments
;
The following automatic conversions were performed:

data item '_diffrn_radiation_probe' value 'X-ray' was changed to
'x-ray' in accordance with the
/home/data/users/saulius/crontab/automatic-downloads/current/ACS/lib/dictionaries/cif_core.dic
dictionary named 'cif_core.dic' version 2.4.2 last updated on
2011-04-26.

Automatic conversion script
Id: cif_fix_values 6909 2019-04-08 15:41:33Z antanas 
;
_cod_database_code 4128381
_shelx_shelxl_version_number 2018/3
_shelx_space_group_comment
;
The symmetry employed for this shelxl refinement is uniquely defined
by the following loop, which should always be used as a source of
symmetry information in preference to the above space-group names.
They are only intended as comments.
;
_shelx_estimated_absorpt_t_max 0.705
_shelx_estimated_absorpt_t_min 0.627
_olex2_refinement_description
;
1. Fixed Uiso
 At 1.2 times of:
  All C(H) groups
2. Restrained distances
 N1-C11A_$1 \\sim N1-C11B \\sim N1-C11B_$1 \\sim N1-C11A \\sim N1-C11A_$2 \\sim
N1-C11B_$3 \\sim N1-
 C11B_$2 \\sim N1-C11A_$3
 with sigma of 0.01
 C13-C12A_$2 \\sim C13-C12B_$3 \\sim C13-C12B_$2 \\sim C13-C12A_$3 \\sim
C13-C12A_$1 \\sim C13-
 C12B \\sim C13-C12B_$1 \\sim C13-C12A
 with sigma of 0.01
 C12B-C11B \\sim C12A_$1-C11A_$1 \\sim C12A_$3-C11A_$3 \\sim C12B_$2-C11B_$2
\\sim C12B_$3-
 C11B_$3 \\sim C12A_$2-C11A_$2 \\sim C12A-C11A \\sim C12B_$1-C11B_$1
 with sigma of 0.01
 C15A-C14 \\sim C15B-C14 \\sim C15B_$1-C14 \\sim C15A_$1-C14 \\sim C15A_$3-C14
\\sim C15A_$2-C14 ~
 C15B_$2-C14 \\sim C15B_$3-C14 \\sim C15A_$4-C14_$5 \\sim C15A_$6-C14_$5 \\sim
C15B_$6-C14_$5 ~
 C15B_$5-C14_$5 \\sim C15A_$5-C14_$5 \\sim C15A_$7-C14_$5 \\sim C15B_$7-C14_$5
\\sim C15B_$4-
 C14_$5
 with sigma of 0.01
 C15A-C15A_$6 \\sim C15B-C15B_$6 \\sim C15B_$1-C15B_$5 \\sim C15A_$1-C15A_$5
\\sim C15A_$3-
 C15A_$7 \\sim C15B_$3-C15B_$7 \\sim C15B_$2-C15B_$4 \\sim C15A_$2-C15A_$4
 with sigma of 0.01
3. Restrained planarity
 N1, C11A, C12A, C13
 with sigma of 0.01
4. Others
 Sof(C11B)=Sof(H11B)=Sof(C12B)=Sof(H12B)=0.5*(1-FVAR(2))
 Sof(C11A)=Sof(H11A)=Sof(C12A)=Sof(H12A)=0.5*FVAR(2)
 Sof(C15B)=Sof(H15B)=0.5*(1-FVAR(3))
 Sof(C15A)=Sof(H15A)=0.5*FVAR(3)
5.a Riding coordinates:
 C11A(H11A), C12A(H12A), C11B(H11B), C12B(H12B), C15A(H15A), C15B(H15B)
5.b Aromatic/amide H refined with riding coordinates:
 C3(H3), C4(H4)
;
_platon_squeeze_void_probe_radius 1.20
_olex2_submission_special_instructions 'No special instructions were received'

loop_
_space_group_symop_operation_xyz
'x, y, z'
'-x, -y, z'
'x, -y, -z'
'-x, y, -z'
'-x, -y, -z'
'x, y, -z'
'-x, y, z'
'x, -y, z'

loop_
_atom_site_label
_atom_site_type_symbol
_atom_site_fract_x
_atom_site_fract_y
_atom_site_fract_z
_atom_site_U_iso_or_equiv
_atom_site_adp_type
_atom_site_occupancy
_atom_site_site_symmetry_order
_atom_site_calc_flag
_atom_site_refinement_flags_posn
_atom_site_refinement_flags_adp
_atom_site_refinement_flags_occupancy
_atom_site_disorder_assembly
_atom_site_disorder_group
Zn1 Zn 0.500000 0.500000 0.08043(2) 0.0308(2) Uani 1 4 d S T P A .
Br1 Br 0.28454(6) 0.000000 0.000000 0.1102(4) Uani 1 4 d S T P . .
O1 O 0.37657(18) 0.40965(11) 0.06038(11) 0.0583(5) Uani 1 1 d . . . . .
N1 N 0.500000 0.500000 0.1910(2) 0.0481(10) Uani 1 4 d DS T P . .
C1 C 0.3448(3) 0.38171(19) 0.000000 0.0429(7) Uani 1 2 d S T P . .
C2 C 0.2636(3) 0.3064(2) 0.000000 0.0449(8) Uani 1 2 d S T P . .
C3 C 0.2273(3) 0.27016(18) 0.06422(17) 0.0681(9) Uani 1 1 d . . . . .
H3 H 0.248091 0.294927 0.108414 0.082 Uiso 1 1 calc R . . . .
C4 C 0.1601(3) 0.1973(2) 0.06376(18) 0.0730(9) Uani 1 1 d . . . . .
H4 H 0.136630 0.173440 0.107792 0.088 Uiso 1 1 calc R . . . .
C5 C 0.1276(3) 0.15981(19) 0.000000 0.0483(8) Uani 1 2 d S T P . .
C6 C 0.0614(3) 0.07787(19) 0.000000 0.0492(8) Uani 1 2 d S T P . .
C7 C 0.1176(4) 0.000000 0.000000 0.0539(13) Uani 1 4 d S T P . .
C11A C 0.4436(12) 0.4416(8) 0.2296(7) 0.062(4) Uiso 0.185(8) 1 d D . . A 1
H11A H 0.403036 0.397921 0.203211 0.074 Uiso 0.185(8) 1 d R . . A 1
C12A C 0.4402(13) 0.4381(8) 0.3044(7) 0.073(5) Uiso 0.185(8) 1 d D . . A 1
H12A H 0.399284 0.393816 0.329883 0.087 Uiso 0.185(8) 1 d R . . A 1
C11B C 0.4052(6) 0.5224(5) 0.2285(4) 0.049(2) Uiso 0.315(8) 1 d D . . A 2
H11B H 0.336195 0.538443 0.202122 0.059 Uiso 0.315(8) 1 d R . . A 2
C12B C 0.4017(7) 0.5233(6) 0.3034(4) 0.062(3) Uiso 0.315(8) 1 d D . . A 2
H12B H 0.332240 0.540528 0.328879 0.075 Uiso 0.315(8) 1 d R . . A 2
C13 C 0.500000 0.500000 0.3422(3) 0.088(2) Uani 1 4 d DS T P . .
C14 C 0.500000 0.500000 0.4240(3) 0.100(3) Uani 1 4 d DS T P A .
C15A C 0.4578(13) 0.4285(7) 0.4614(5) 0.077(5) Uiso 0.247(10) 1 d D . . A 1
H15A H 0.430724 0.379829 0.434765 0.092 Uiso 0.247(10) 1 d R . . A 1
C15B C 0.4026(9) 0.4682(10) 0.4614(5) 0.081(5) Uiso 0.253(10) 1 d D . . A 2
H15B H 0.336450 0.446930 0.434787 0.097 Uiso 0.253(10) 1 d R . . A 2

loop_
_atom_site_aniso_label
_atom_site_aniso_U_11
_atom_site_aniso_U_22
_atom_site_aniso_U_33
_atom_site_aniso_U_23
_atom_site_aniso_U_13
_atom_site_aniso_U_12
Zn1 0.0404(3) 0.0237(3) 0.0284(3) 0.000 0.000 0.000
Br1 0.0422(4) 0.0469(4) 0.2414(12) 0.000 0.000 0.000
O1 0.0665(12) 0.0446(10) 0.0638(11) -0.0027(8) -0.0043(9) -0.0235(9)
N1 0.062(3) 0.050(2) 0.0317(19) 0.000 0.000 0.000
C1 0.0411(17) 0.0262(14) 0.061(2) 0.000 0.000 -0.0032(13)
C2 0.0440(18) 0.0293(16) 0.061(2) 0.000 0.000 -0.0065(14)
C3 0.091(2) 0.0522(16) 0.0616(16) -0.0038(13) 0.0044(15) -0.0340(16)
C4 0.092(2) 0.0538(16) 0.0730(18) 0.0071(14) 0.0069(17) -0.0328(17)
C5 0.0421(18) 0.0235(15) 0.079(2) 0.000 0.000 -0.0016(13)
C6 0.0386(17) 0.0243(15) 0.085(2) 0.000 0.000 -0.0011(13)
C7 0.034(2) 0.029(2) 0.099(4) 0.000 0.000 0.000
C13 0.115(6) 0.115(6) 0.032(3) 0.000 0.000 0.000
C14 0.135(8) 0.131(7) 0.034(3) 0.000 0.000 0.000

loop_
_atom_type_symbol
_atom_type_description
_atom_type_scat_dispersion_real
_atom_type_scat_dispersion_imag
_atom_type_scat_source
C C 0.0033 0.0016 'International Tables Vol C Tables 4.2.6.8 and 6.1.1.4'
H H 0.0000 0.0000 'International Tables Vol C Tables 4.2.6.8 and 6.1.1.4'
Br Br -0.2901 2.4595 'International Tables Vol C Tables 4.2.6.8 and 6.1.1.4'
N N 0.0061 0.0033 'International Tables Vol C Tables 4.2.6.8 and 6.1.1.4'
O O 0.0106 0.0060 'International Tables Vol C Tables 4.2.6.8 and 6.1.1.4'
Zn Zn 0.2839 1.4301 'International Tables Vol C Tables 4.2.6.8 and 6.1.1.4'

loop_
_geom_angle_atom_site_label_1
_geom_angle_atom_site_label_2
_geom_angle_atom_site_label_3
_geom_angle
_geom_angle_site_symmetry_1
_geom_angle_site_symmetry_3
O1 Zn1 Zn1 79.60(6) 8_565 5_665
O1 Zn1 Zn1 79.60(6) 2_665 5_665
O1 Zn1 Zn1 79.60(6) . 5_665
O1 Zn1 Zn1 79.60(6) 7_655 5_665
O1 Zn1 O1 159.21(11) 8_565 7_655
O1 Zn1 O1 87.73(12) 2_665 8_565
O1 Zn1 O1 88.54(12) 2_665 7_655
O1 Zn1 O1 159.21(11) 2_665 .
O1 Zn1 O1 87.73(12) 7_655 .
O1 Zn1 O1 88.54(12) 8_565 .
N1 Zn1 Zn1 180.0 . 5_665
N1 Zn1 O1 100.40(6) . .
N1 Zn1 O1 100.40(6) . 7_655
N1 Zn1 O1 100.40(6) . 8_565
N1 Zn1 O1 100.40(6) . 2_665
C1 O1 Zn1 127.52(18) . .
C11A N1 Zn1 122.2(6) 2_665 .
C11A N1 Zn1 122.2(6) 8_565 .
C11A N1 Zn1 122.2(6) . .
C11A N1 Zn1 122.2(6) 7_655 .
C11A N1 C11A 115.6(12) 8_565 7_655
C11A N1 C11A 115.6(12) 2_665 .
C11A N1 C11B 107.7(7) 8_565 2_665
C11A N1 C11B 107.7(7) . 7_655
C11A N1 C11B 107.7(7) 2_665 8_565
C11B N1 Zn1 121.1(3) . .
C11B N1 Zn1 121.1(3) 2_665 .
C11B N1 Zn1 121.1(3) 7_655 .
C11B N1 Zn1 121.1(3) 8_565 .
C11B N1 C11B 117.8(7) 2_665 .
C11B N1 C11B 109.0(7) 7_655 .
O1 C1 O1 125.5(3) . 6
O1 C1 C2 117.25(15) . .
O1 C1 C2 117.25(15) 6 .
C3 C2 C1 120.89(17) 6 .
C3 C2 C1 120.89(17) . .
C3 C2 C3 118.2(3) 6 .
C2 C3 H3 119.7 . .
C2 C3 C4 120.5(3) . .
C4 C3 H3 119.7 . .
C3 C4 H4 119.4 . .
C5 C4 C3 121.2(3) . .
C5 C4 H4 119.4 . .
C4 C5 C4 118.3(3) 6 .
C4 C5 C6 120.81(17) . .
C4 C5 C6 120.81(17) 6 .
C6 C6 C5 120.41(18) 7 .
C7 C6 C5 121.9(3) . .
C7 C6 C6 117.7(2) . 7
C6 C7 Br1 117.7(2) . .
C6 C7 Br1 117.7(2) 3 .
C6 C7 C6 124.7(5) . 3
N1 C11A H11A 117.5 . .
N1 C11A C12A 125.1(12) . .
C11A C11A H11A 118.9 7_655 .
C12A C11A H11A 117.5 . .
C11A C12A H12A 122.0 . .
C11A C12A C13 117.4(12) . .
C13 C12A H12A 120.6 . .
N1 C11B H11B 118.6 . .
N1 C11B C12B 122.9(7) . .
C12B C11B H11B 118.5 . .
C11B C12B H12B 120.9 . .
C11B C12B C13 119.3(7) . .
C13 C12B H12B 119.8 . .
C12A C13 C12A 119.5(12) 7_655 8_565
C12A C13 C12A 119.5(12) . 2_665
C12A C13 C14 120.2(6) 2_665 .
C12A C13 C14 120.2(6) 7_655 .
C12A C13 C14 120.2(6) 8_565 .
C12A C13 C14 120.2(6) . .
C12B C13 C14 121.1(4) 2_665 .
C12B C13 C14 121.1(4) . .
C12B C13 C14 121.1(4) 7_655 .
C12B C13 C14 121.1(4) 8_565 .
C15A C14 C13 119.3(4) 7_655 .
C15A C14 C13 119.3(4) . .
C15A C14 C13 119.3(4) 8_565 .
C15A C14 C13 119.3(4) 2_665 .
C15A C14 C15A 121.5(8) 8_565 7_655
C15A C14 C15A 121.5(8) 2_665 .
C15B C14 C13 119.3(4) 7_655 .
C15B C14 C13 119.3(4) . .
C15B C14 C13 119.3(4) 8_565 .
C15B C14 C13 119.3(4) 2_665 .
C15B C14 C15B 121.4(8) 2_665 .
C14 C15A C15A 119.3(4) . 6_556
C14 C15A H15A 120.2 . .
C15A C15A H15A 108.8 7_655 .
C15A C15A H15A 120.6 6_556 .
C15A C15A H15A 127.0 4_656 .
C14 C15B C15B 119.3(4) . 6_556
C14 C15B H15B 120.1 . .
C15B C15B H15B 120.6 6_556 .
C15B C15B H15B 128.1 3_566 .

loop_
_geom_bond_atom_site_label_1
_geom_bond_atom_site_label_2
_geom_bond_distance
_geom_bond_site_symmetry_2
Zn1 Zn1 2.9486(9) 5_665
Zn1 O1 2.0363(17) 8_565
Zn1 O1 2.0364(17) .
Zn1 O1 2.0363(17) 2_665
Zn1 O1 2.0363(17) 7_655
Zn1 N1 2.027(4) .
Br1 C7 1.908(5) .
O1 C1 1.245(2) .
N1 C11A 1.327(7) .
N1 C11A 1.327(7) 8_565
N1 C11A 1.327(7) 2_665
N1 C11A 1.327(7) 7_655
N1 C11B 1.330(6) 7_655
N1 C11B 1.330(6) 2_665
N1 C11B 1.330(6) 8_565
N1 C11B 1.330(6) .
C1 C2 1.506(4) .
C2 C3 1.372(3) .
C2 C3 1.372(3) 6
C3 H3 0.9300 .
C3 C4 1.379(4) .
C4 H4 0.9300 .
C4 C5 1.361(4) .
C5 C6 1.495(4) .
C6 C6 1.404(7) 7
C6 C7 1.383(4) .
C11A H11A 0.9599 .
C11A C12A 1.372(10) .
C12A H12A 0.9599 .
C12A C13 1.378(8) .
C11B H11B 0.9600 .
C11B C12B 1.372(9) .
C12B H12B 0.9602 .
C12B C13 1.380(7) .
C13 C14 1.499(8) .
C14 C15A 1.402(9) 7_655
C14 C15A 1.402(9) 8_565
C14 C15A 1.402(9) .
C14 C15A 1.402(9) 2_665
C14 C15B 1.401(9) 2_665
C14 C15B 1.401(9) .
C14 C15B 1.401(9) 7_655
C14 C15B 1.401(9) 8_565
C15A C15A 1.415(18) 6_556
C15A H15A 0.9600 .
C15B C15B 1.414(18) 6_556
C15B H15B 0.9599 .

loop_
_geom_torsion_atom_site_label_1
_geom_torsion_atom_site_label_2
_geom_torsion_atom_site_label_3
_geom_torsion_atom_site_label_4
_geom_torsion
_geom_torsion_site_symmetry_1
_geom_torsion_site_symmetry_4
Zn1 O1 C1 O1 -6.5(5) . 6
Zn1 O1 C1 C2 171.8(2) . .
Zn1 N1 C11A C11A 110.5(7) . 7_655
Zn1 N1 C11A C11A -127.2(10) . 8_565
Zn1 N1 C11A C12A 144.0(4) . 7_655
Zn1 N1 C11A C12A 179.97(17) . .
Zn1 N1 C11B C11B 99.5(3) . 8_565
Zn1 N1 C11B C12B 151.2(5) . 8_565
Zn1 N1 C11B C12B -179.9(6) . .
O1 C1 C2 C3 0.4(5) 6 6
O1 C1 C2 C3 -178.0(3) . 6
O1 C1 C2 C3 -0.4(5) . .
O1 C1 C2 C3 178.0(3) 6 .
N1 C11A C12A C11A -54.9(8) . 7_655
N1 C11A C12A C12A 35.1(9) . 8_565
N1 C11A C12A C12A -54.9(8) . 7_655
N1 C11A C12A C13 0.0(3) . .
N1 C11B C12B C11B -72.1(6) . 8_565
N1 C11B C12B C12B -72.1(6) . 8_565
N1 C11B C12B C13 -0.2(11) . .
C1 C2 C3 C4 -175.1(3) . .
C2 C3 C4 C5 -0.4(6) . .
C3 C2 C3 C4 2.6(7) 6 .
C3 C4 C5 C4 -1.9(7) . 6
C3 C4 C5 C6 176.0(3) . .
C4 C5 C6 C6 -91.1(3) 6 7
C4 C5 C6 C6 91.1(3) . 7
C4 C5 C6 C7 88.9(3) 6 .
C4 C5 C6 C7 -88.9(3) . .
C5 C6 C7 Br1 0.0 . .
C5 C6 C7 C6 180.0 . 3
C6 C6 C7 Br1 180.0 7 .
C6 C6 C7 C6 0.0 7 3
C11A N1 C11A C11A -69.5(7) 2_665 7_655
C11A N1 C11A C11A 122.3(8) 7_655 8_565
C11A N1 C11A C11A 52.8(10) 2_665 8_565
C11A N1 C11A C11A -122.3(8) 8_565 7_655
C11A N1 C11A C12A 69.4(7) 7_655 .
C11A N1 C11A C12A -0.03(17) 2_665 .
C11A N1 C11A C12A -88.8(9) 8_565 7_655
C11A N1 C11A C12A 33.5(8) 7_655 7_655
C11A N1 C11A C12A -36.0(4) 2_665 7_655
C11A N1 C11A C12A -52.8(10) 8_565 .
C11A C11A C12A C11A -90.07(3) 8_565 7_655
C11A C11A C12A C12A 90.07(3) 7_655 8_565
C11A C11A C12A C12A 0.000(2) 7_655 7_655
C11A C11A C12A C12A -90.07(3) 8_565 7_655
C11A C11A C12A C12A 0.000(4) 8_565 8_565
C11A C11A C12A C13 55.0(8) 7_655 .
C11A C11A C12A C13 -35.1(8) 8_565 .
C11A C12A C13 C12A -70.6(7) . 7_655
C11A C12A C13 C12A -0.02(15) . 2_665
C11A C12A C13 C12A 87.9(9) 7_655 8_565
C11A C12A C13 C12A 54.3(10) . 8_565
C11A C12A C13 C12A 33.6(3) 7_655 2_665
C11A C12A C13 C12A -37.0(8) 7_655 7_655
C11A C12A C13 C14 -146.4(3) 7_655 .
C11A C12A C13 C14 179.98(15) . .
C12A C11A C12A C11A 0.000(2) 7_655 7_655
C12A C11A C12A C12A 90.07(3) 7_655 8_565
C12A C11A C12A C13 55.0(8) 7_655 .
C12A C12A C13 C12A 124.9(9) 7_655 8_565
C12A C12A C13 C12A -54.3(10) 8_565 2_665
C12A C12A C13 C12A 70.5(6) 7_655 2_665
C12A C12A C13 C12A -124.9(9) 8_565 7_655
C12A C12A C13 C14 -109.5(6) 7_655 .
C12A C12A C13 C14 125.7(10) 8_565 .
C12A C13 C14 C15A 58.3(11) . 7_655
C12A C13 C14 C15A 11.8(11) 2_665 2_665
C12A C13 C14 C15A 168.2(11) 8_565 7_655
C12A C13 C14 C15A -168.2(11) . 2_665
C12A C13 C14 C15A -11.8(11) 8_565 8_565
C12A C13 C14 C15A -121.7(11) . 8_565
C12A C13 C14 C15A 121.7(11) 8_565 .
C12A C13 C14 C15A -58.3(11) 8_565 2_665
C12A C13 C14 C15A -121.7(11) 2_665 7_655
C12A C13 C14 C15A -11.8(11) 7_655 7_655
C12A C13 C14 C15A 168.2(11) 7_655 8_565
C12A C13 C14 C15A -58.3(11) 7_655 .
C12A C13 C14 C15A 121.7(11) 7_655 2_665
C12A C13 C14 C15A -168.2(11) 2_665 .
C12A C13 C14 C15A 11.8(11) . .
C12A C13 C14 C15A 58.3(11) 2_665 8_565
C11B N1 C11B C11B -112.6(5) 7_655 8_565
C11B N1 C11B C11B -80.5(3) 2_665 8_565
C11B N1 C11B C12B 51.7(7) 8_565 8_565
C11B N1 C11B C12B -32.1(11) 7_655 .
C11B N1 C11B C12B -28.8(5) 2_665 8_565
C11B N1 C11B C12B 80.6(7) 8_565 .
C11B N1 C11B C12B -60.9(10) 7_655 8_565
C11B N1 C11B C12B 0.1(6) 2_665 .
C11B C11B C12B C12B 0.000(4) 8_565 8_565
C11B C11B C12B C13 71.9(7) 8_565 .
C11B C12B C13 C12B 0.1(5) . 2_665
C11B C12B C13 C12B -53.3(7) 8_565 8_565
C11B C12B C13 C12B 32.4(12) . 7_655
C11B C12B C13 C12B 27.1(4) 8_565 2_665
C11B C12B C13 C12B -80.4(7) . 8_565
C11B C12B C13 C12B 59.4(10) 8_565 7_655
C11B C12B C13 C14 -152.9(4) 8_565 .
C11B C12B C13 C14 -179.9(5) . .
C12B C11B C12B C11B 0.000(7) 8_565 8_565
C12B C11B C12B C13 71.9(7) 8_565 .
C12B C12B C13 C12B 112.8(6) 8_565 7_655
C12B C12B C13 C12B 80.4(3) 8_565 2_665
C12B C12B C13 C14 -99.6(3) 8_565 .
C12B C13 C14 C15B -42.3(9) 7_655 7_655
C12B C13 C14 C15B 137.7(9) 8_565 7_655
C12B C13 C14 C15B -6.1(9) . 8_565
C12B C13 C14 C15B 42.3(9) . .
C12B C13 C14 C15B 173.9(9) . 7_655
C12B C13 C14 C15B -137.7(9) . 2_665
C12B C13 C14 C15B 42.3(9) 2_665 2_665
C12B C13 C14 C15B -6.1(9) 2_665 7_655
C12B C13 C14 C15B -173.9(9) 8_565 2_665
C12B C13 C14 C15B 173.9(9) 2_665 8_565
C12B C13 C14 C15B -42.3(9) 8_565 8_565
C12B C13 C14 C15B 6.1(9) 8_565 .
C12B C13 C14 C15B -137.7(9) 2_665 .
C12B C13 C14 C15B 137.7(9) 7_655 8_565
C12B C13 C14 C15B -173.9(9) 7_655 .
C12B C13 C14 C15B 6.1(9) 7_655 2_665
C13 C14 C15A C15A 101.9(4) . 7_655
C13 C14 C15A C15A 180.000(2) . 6_556
C13 C14 C15A C15A 148.0(5) . 4_656
C13 C14 C15B C15B -102.4(5) . 8_565
C13 C14 C15B C15B 180.000(1) . 6_556
C13 C14 C15B C15B -147.5(5) . 3_566
C15A C14 C15A C15A 0.000(2) 2_665 6_556
C15A C14 C15A C15A -41.3(11) 8_565 6_556
C15A C14 C15A C15A 78.1(4) 7_655 6_556
C15A C14 C15A C15A -73.3(15) 8_565 4_656
C15A C14 C15A C15A -119.5(8) 8_565 7_655
C15A C14 C15A C15A -32.0(5) 2_665 4_656
C15A C14 C15A C15A -78.1(4) 2_665 7_655
C15A C14 C15A C15A 46.2(10) 7_655 4_656
C15B C14 C15B C15B 0.000(2) 2_665 6_556
C15B C14 C15B C15B -45.1(9) 8_565 3_566
C15B C14 C15B C15B 120.1(8) 7_655 8_565
C15B C14 C15B C15B -77.6(5) 8_565 6_556
C15B C14 C15B C15B 32.5(5) 2_665 3_566
C15B C14 C15B C15B 77.6(5) 2_665 8_565
C15B C14 C15B C15B 42.5(11) 7_655 6_556
C15B C14 C15B C15B 75.0(15) 7_655 3_566

loop_
_platon_squeeze_void_nr
_platon_squeeze_void_average_x
_platon_squeeze_void_average_y
_platon_squeeze_void_average_z
_platon_squeeze_void_volume
_platon_squeeze_void_count_electrons
_platon_squeeze_void_content
1 -0.054 -0.007 0.351 2330 581 ' '
